data_7127523
loop_
_publ_author_name
'Theulier, Cyril A.'
'Garc\'ia-Rodeja, Yago'
'Saffon-Merceron, Nathalie'
'Miqueu, Karinne'
'Bouhadir, Ghenwa'
'Bourissou, Didier'

_publ_section_title
;
 1,1-Phosphaboration of C[triple bond, length as m-dash]C and C[double
 bond, length as m-dash]C bonds at gold.
;
_journal_issue 3
_journal_name_full 'Chemical communications (Cambridge, England)'
_journal_page_first 347
_journal_page_last 350
_journal_paper_doi 10.1039/d0cc06978g
_journal_volume 57
_journal_year 2021
_chemical_formula_sum 'C39 H36 Au B F12 N P'
_chemical_formula_weight 985.43
_space_group_crystal_system monoclinic
_space_group_IT_number 15
_space_group_name_Hall '-C 2yc'
_space_group_name_H-M_alt 'C 1 2/c 1'
_atom_sites_solution_hydrogens geom
_atom_sites_solution_primary 'dual space'
_atom_sites_solution_secondary difmap
_audit_creation_method SHELXL-2018/3
_audit_update_record
;
2020-10-06 deposited with the CCDC.	2020-12-02 downloaded from the CCDC.
;
_cell_angle_alpha 90
_cell_angle_beta 105.0068(17)
_cell_angle_gamma 90
_cell_formula_units_Z 8
_cell_length_a 15.7366(8)
_cell_length_b 17.7379(9)
_cell_length_c 29.4924(17)
_cell_measurement_reflns_used 9957
_cell_measurement_temperature 193(2)
_cell_measurement_theta_max 27.05
_cell_measurement_theta_min 3.03
_cell_volume 7951.6(7)
_computing_cell_refinement 'Bruker SAINT'
_computing_data_collection 'Bruker APEX3'
_computing_data_reduction 'Bruker SAINT'
_computing_molecular_graphics 'Bruker SHELXTL'
_computing_publication_material 'Bruker SHELXTL'
_computing_structure_refinement 'SHELXL-2018/3 (Sheldrick, 2018)'
_computing_structure_solution 'SHELXT (Sheldrick 2015)'
_diffrn_ambient_temperature 193(2)
_diffrn_detector_area_resol_mean 10.4167
_diffrn_measured_fraction_theta_full 0.998
_diffrn_measured_fraction_theta_max 0.998
_diffrn_measurement_device_type 'Bruker D8-Venture CMOS detector'
_diffrn_measurement_method 'phi and omega scans'
_diffrn_radiation_type MoK\a
_diffrn_radiation_wavelength 0.71073
_diffrn_reflns_av_R_equivalents 0.0731
_diffrn_reflns_av_unetI/netI 0.0406
_diffrn_reflns_Laue_measured_fraction_full 0.998
_diffrn_reflns_Laue_measured_fraction_max 0.998
_diffrn_reflns_limit_h_max 21
_diffrn_reflns_limit_h_min -20
_diffrn_reflns_limit_k_max 23
_diffrn_reflns_limit_k_min -23
_diffrn_reflns_limit_l_max 38
_diffrn_reflns_limit_l_min -39
_diffrn_reflns_number 112297
_diffrn_reflns_point_group_measured_fraction_full 0.998
_diffrn_reflns_point_group_measured_fraction_max 0.998
_diffrn_reflns_theta_full 25.242
_diffrn_reflns_theta_max 28.342
_diffrn_reflns_theta_min 2.860
_diffrn_source 'fine-focus sealed tube'
_exptl_absorpt_coefficient_mu 3.826
_exptl_absorpt_correction_T_max 0.7457
_exptl_absorpt_correction_T_min 0.6437
_exptl_absorpt_correction_type multi-scan
_exptl_absorpt_process_details 'SADABS (Bruker-AXS)'
_exptl_crystal_colour colourless
_exptl_crystal_density_diffrn 1.646
_exptl_crystal_description block
_exptl_crystal_F_000 3872
_exptl_crystal_size_max 0.200
_exptl_crystal_size_mid 0.180
_exptl_crystal_size_min 0.160
_refine_diff_density_max 1.296
_refine_diff_density_min -1.019
_refine_diff_density_rms 0.105
_refine_ls_extinction_method none
_refine_ls_goodness_of_fit_ref 1.068
_refine_ls_hydrogen_treatment constr
_refine_ls_matrix_type full
_refine_ls_number_parameters 558
_refine_ls_number_reflns 9900
_refine_ls_number_restraints 174
_refine_ls_restrained_S_all 1.082
_refine_ls_R_factor_all 0.0698
_refine_ls_R_factor_gt 0.0332
_refine_ls_shift/su_max 0.003
_refine_ls_shift/su_mean 0.000
_refine_ls_structure_factor_coef Fsqd
_refine_ls_weighting_details 'w=1/[\s^2^(Fo^2^)+(0.0168P)^2^+21.1946P] where P=(Fo^2^+2Fc^2^)/3'
_refine_ls_weighting_scheme calc
_refine_ls_wR_factor_gt 0.0531
_refine_ls_wR_factor_ref 0.0627
_reflns_Friedel_coverage 0.000
_reflns_number_gt 7092
_reflns_number_total 9900
_reflns_threshold_expression 'I > 2\s(I)'
_cod_data_source_file d0cc06978g3.cif
_cod_data_source_block 7
_cod_depositor_comments 'Adding full bibliography for 7127521--7127526.cif.'
_cod_original_sg_symbol_H-M 'C 2/c'
_cod_database_code 7127523
_shelx_shelxl_version_number 2018/3
_shelx_space_group_comment
; 
The symmetry employed for this shelxl refinement is uniquely defined 
by the following loop, which should always be used as a source of 
symmetry information in preference to the above space-group names. 
They are only intended as comments. 
;
_shelx_estimated_absorpt_t_min 0.515
_shelx_estimated_absorpt_t_max 0.580
_exptl_absorpt_special_details
;
SADABS-2016/2 Krause, L., Herbst-Irmer, R., Sheldrick G.M. & Stalke D.,
 J. Appl. Cryst. 48 (2015) 3-10
;

loop_
_space_group_symop_operation_xyz
'x, y, z'
'-x, y, -z+1/2'
'x+1/2, y+1/2, z'
'-x+1/2, y+1/2, -z+1/2'
'-x, -y, -z'
'x, -y, z-1/2'
'-x+1/2, -y+1/2, -z'
'x+1/2, -y+1/2, z-1/2'

loop_
_atom_site_label
_atom_site_type_symbol
_atom_site_fract_x
_atom_site_fract_y
_atom_site_fract_z
_atom_site_U_iso_or_equiv
_atom_site_adp_type
_atom_site_occupancy
_atom_site_site_symmetry_order
_atom_site_calc_flag
_atom_site_refinement_flags_posn
_atom_site_refinement_flags_adp
_atom_site_refinement_flags_occupancy
_atom_site_disorder_assembly
_atom_site_disorder_group
Au1 Au 0.55588(2) 0.37939(2) 0.33233(2) 0.03643(5) Uani 1 1 d . . . . .
P1 P 0.72916(5) 0.52611(5) 0.25776(3) 0.02608(18) Uani 1 1 d . . . . .
N1 N 0.46249(19) 0.30510(17) 0.40208(11) 0.0401(7) Uani 1 1 d . . . . .
B1 B 0.7752(2) 0.4825(2) 0.35106(13) 0.0248(8) Uani 1 1 d . . . . .
C1 C 0.4924(2) 0.3360(2) 0.37603(14) 0.0432(9) Uani 1 1 d . . . . .
C2 C 0.6276(2) 0.41616(19) 0.28770(12) 0.0322(8) Uani 1 1 d . . . . .
H2A H 0.664870 0.373949 0.282252 0.039 Uiso 1 1 calc R U . . .
H2B H 0.586100 0.428466 0.257164 0.039 Uiso 1 1 calc R U . . .
C3 C 0.68733(19) 0.48531(18) 0.30392(11) 0.0259(7) Uani 1 1 d . . . . .
H3 H 0.647736 0.524696 0.311565 0.031 Uiso 1 1 calc R U . . .
C4 C 0.8281(2) 0.56791(18) 0.29236(11) 0.0276(7) Uani 1 1 d . . . . .
C5 C 0.8423(2) 0.54588(17) 0.33959(11) 0.0265(7) Uani 1 1 d . . . . .
C6 C 0.9164(2) 0.57750(19) 0.37084(12) 0.0325(8) Uani 1 1 d . . . . .
H6 H 0.928871 0.564908 0.403202 0.039 Uiso 1 1 calc R U . . .
C7 C 0.9718(2) 0.6266(2) 0.35576(13) 0.0402(8) Uani 1 1 d . . . . .
H7 H 1.021971 0.646256 0.377787 0.048 Uiso 1 1 calc R U . . .
C8 C 0.9550(2) 0.6473(2) 0.30917(14) 0.0435(9) Uani 1 1 d . . . . .
H8 H 0.993230 0.681374 0.299301 0.052 Uiso 1 1 calc R U . . .
C9 C 0.8825(2) 0.6182(2) 0.27692(13) 0.0401(8) Uani 1 1 d . . . . .
H9 H 0.870036 0.632348 0.244790 0.048 Uiso 1 1 calc R U . . .
C10 C 0.7469(2) 0.4568(2) 0.21490(12) 0.0360(8) Uani 1 1 d . . . . .
H10 H 0.689492 0.430733 0.201648 0.043 Uiso 1 1 calc R U . . .
C11 C 0.7736(3) 0.4938(2) 0.17388(14) 0.0597(12) Uani 1 1 d . . . . .
H11A H 0.829655 0.520339 0.185619 0.090 Uiso 1 1 calc R U . . .
H11B H 0.728169 0.529801 0.158319 0.090 Uiso 1 1 calc R U . . .
H11C H 0.780246 0.454993 0.151382 0.090 Uiso 1 1 calc R U . . .
C12 C 0.8130(3) 0.3968(2) 0.23789(14) 0.0475(10) Uani 1 1 d . . . . .
H12A H 0.817979 0.359109 0.214418 0.071 Uiso 1 1 calc R U . . .
H12B H 0.793067 0.372277 0.263099 0.071 Uiso 1 1 calc R U . . .
H12C H 0.870464 0.420271 0.250988 0.071 Uiso 1 1 calc R U . . .
C13 C 0.6584(2) 0.59963(18) 0.22475(11) 0.0305(7) Uani 1 1 d . . . . .
H13 H 0.688207 0.620657 0.201424 0.037 Uiso 1 1 calc R U . . .
C14 C 0.6458(3) 0.6640(2) 0.25658(13) 0.0466(10) Uani 1 1 d . . . . .
H14A H 0.609201 0.703254 0.237694 0.070 Uiso 1 1 calc R U . . .
H14B H 0.703281 0.685270 0.272519 0.070 Uiso 1 1 calc R U . . .
H14C H 0.616933 0.644964 0.279988 0.070 Uiso 1 1 calc R U . . .
C15 C 0.5697(2) 0.5672(2) 0.19738(14) 0.0442(9) Uani 1 1 d . . . . .
H15A H 0.540789 0.542922 0.219233 0.066 Uiso 1 1 calc R U . . .
H15B H 0.579334 0.529915 0.174673 0.066 Uiso 1 1 calc R U . . .
H15C H 0.532386 0.607942 0.180703 0.066 Uiso 1 1 calc R U . . .
C16 C 0.82271(19) 0.39947(17) 0.35746(10) 0.0245(7) Uani 1 1 d . . . . .
C17 C 0.90651(19) 0.38481(19) 0.35201(10) 0.0265(7) Uani 1 1 d . . . . .
H17 H 0.939956 0.425445 0.344662 0.032 Uiso 1 1 calc R U . . .
C18 C 0.9428(2) 0.31329(19) 0.35690(11) 0.0288(7) Uani 1 1 d . . . . .
C19 C 0.8974(2) 0.25266(19) 0.36833(11) 0.0301(7) Uani 1 1 d . . . . .
H19 H 0.921959 0.203404 0.371254 0.036 Uiso 1 1 calc R U . . .
C20 C 0.8148(2) 0.26585(17) 0.37545(11) 0.0256(7) Uani 1 1 d . . . . .
C21 C 0.77946(19) 0.33762(18) 0.37059(11) 0.0259(7) Uani 1 1 d . . . . .
H21 H 0.723468 0.345251 0.376412 0.031 Uiso 1 1 calc R U . . .
C22 C 1.0322(2) 0.3023(2) 0.34941(14) 0.0405(9) Uani 1 1 d D U . . .
F1 F 1.09182(19) 0.3464(2) 0.37471(17) 0.0793(14) Uani 0.882(5) 1 d D U P A 1
F2 F 1.0318(2) 0.3147(3) 0.30483(12) 0.0877(14) Uani 0.882(5) 1 d D U P A 1
F3 F 1.0615(2) 0.23214(16) 0.35656(18) 0.0778(13) Uani 0.882(5) 1 d D U P A 1
F1' F 1.0890(11) 0.2803(18) 0.3897(6) 0.066(5) Uani 0.118(5) 1 d D U P A 2
F2' F 1.0696(14) 0.3672(10) 0.3415(11) 0.065(5) Uani 0.118(5) 1 d D U P A 2
F3' F 1.0411(13) 0.2582(15) 0.3187(9) 0.058(5) Uani 0.118(5) 1 d D U P A 2
C23 C 0.7617(2) 0.2025(2) 0.38702(14) 0.0386(8) Uani 1 1 d . . . . .
F4 F 0.69800(15) 0.18075(13) 0.34968(9) 0.0620(7) Uani 1 1 d . . . . .
F5 F 0.80925(14) 0.14060(11) 0.40187(9) 0.0513(6) Uani 1 1 d . . . . .
F6 F 0.72205(18) 0.22061(13) 0.42014(10) 0.0664(7) Uani 1 1 d . . . . .
C24 C 0.7485(2) 0.49893(17) 0.40029(11) 0.0254(7) Uani 1 1 d . . . . .
C25 C 0.8091(2) 0.48335(18) 0.44322(11) 0.0297(7) Uani 1 1 d . . . . .
H25 H 0.865737 0.465263 0.442842 0.036 Uiso 1 1 calc R U . . .
C26 C 0.7902(2) 0.49309(19) 0.48624(12) 0.0336(8) Uani 1 1 d . . . . .
C27 C 0.7084(2) 0.5184(2) 0.48833(12) 0.0373(8) Uani 1 1 d . . . . .
H27 H 0.694730 0.524659 0.517648 0.045 Uiso 1 1 calc R U . . .
C28 C 0.6471(2) 0.53450(19) 0.44687(12) 0.0335(8) Uani 1 1 d . . . . .
C29 C 0.6670(2) 0.52523(18) 0.40380(11) 0.0283(7) Uani 1 1 d . . . . .
H29 H 0.623423 0.537257 0.375845 0.034 Uiso 1 1 calc R U . . .
C30 C 0.8588(3) 0.4747(2) 0.53036(13) 0.0486(10) Uani 1 1 d D . . . .
F7 F 0.8995(9) 0.4094(6) 0.5292(3) 0.094(4) Uani 0.540(15) 1 d D U P B 1
F8 F 0.9245(8) 0.5226(6) 0.5402(5) 0.095(4) Uani 0.540(15) 1 d D U P B 1
F9 F 0.8295(6) 0.4703(10) 0.5677(3) 0.091(3) Uani 0.540(15) 1 d D U P B 1
F7' F 0.8495(9) 0.5174(9) 0.5660(4) 0.089(4) Uani 0.460(15) 1 d D U P B 2
F8' F 0.8531(10) 0.4069(6) 0.5425(5) 0.100(4) Uani 0.460(15) 1 d D U P B 2
F9' F 0.9375(7) 0.4882(11) 0.5276(4) 0.090(4) Uani 0.460(15) 1 d D U P B 2
C31 C 0.5573(3) 0.5611(3) 0.44739(15) 0.0501(11) Uani 1 1 d . . . . .
F10 F 0.54749(17) 0.57304(17) 0.48997(9) 0.0724(8) Uani 1 1 d . . . . .
F11 F 0.5358(2) 0.62435(19) 0.42368(12) 0.1024(12) Uani 1 1 d . . . . .
F12 F 0.49462(17) 0.5124(2) 0.42712(11) 0.0921(10) Uani 1 1 d . . . . .
C32 C 0.4277(2) 0.26556(19) 0.43404(13) 0.0354(8) Uani 1 1 d . . . . .
C33 C 0.4835(3) 0.2486(2) 0.47747(14) 0.0514(11) Uani 1 1 d . . . . .
C34 C 0.4454(4) 0.2089(3) 0.50821(17) 0.0749(15) Uani 1 1 d . . . . .
H34 H 0.480465 0.195344 0.538451 0.090 Uiso 1 1 calc R U . . .
C35 C 0.3584(4) 0.1892(3) 0.4953(2) 0.0787(17) Uani 1 1 d . . . . .
H35 H 0.333707 0.163613 0.517157 0.094 Uiso 1 1 calc R U . . .
C36 C 0.3064(3) 0.2056(3) 0.45194(19) 0.0662(14) Uani 1 1 d . . . . .
H36 H 0.246450 0.190510 0.443861 0.079 Uiso 1 1 calc R U . . .
C37 C 0.3396(3) 0.2438(2) 0.41939(15) 0.0476(10) Uani 1 1 d . . . . .
C38 C 0.2863(3) 0.2598(3) 0.37073(17) 0.0777(16) Uani 1 1 d . . . . .
H38A H 0.278472 0.314336 0.366405 0.117 Uiso 1 1 calc R U . . .
H38B H 0.228581 0.235538 0.365615 0.117 Uiso 1 1 calc R U . . .
H38C H 0.316644 0.239903 0.348157 0.117 Uiso 1 1 calc R U . . .
C39 C 0.5776(3) 0.2728(4) 0.49029(18) 0.0843(17) Uani 1 1 d . . . . .
H39A H 0.607741 0.250349 0.468373 0.126 Uiso 1 1 calc R U . . .
H39B H 0.606114 0.256148 0.522292 0.126 Uiso 1 1 calc R U . . .
H39C H 0.580707 0.327904 0.488609 0.126 Uiso 1 1 calc R U . . .

loop_
_atom_site_aniso_label
_atom_site_aniso_U_11
_atom_site_aniso_U_22
_atom_site_aniso_U_33
_atom_site_aniso_U_23
_atom_site_aniso_U_13
_atom_site_aniso_U_12
Au1 0.02637(7) 0.03922(8) 0.04367(8) 0.00936(7) 0.00902(5) -0.00274(7)
P1 0.0260(4) 0.0301(4) 0.0223(4) 0.0025(3) 0.0066(3) 0.0015(3)
N1 0.0369(17) 0.0380(17) 0.049(2) 0.0010(15) 0.0179(15) -0.0015(14)
B1 0.0240(18) 0.0253(19) 0.0240(19) 0.0036(15) 0.0044(15) 0.0034(14)
C1 0.035(2) 0.041(2) 0.054(3) 0.0054(19) 0.0123(18) 0.0003(17)
C2 0.0251(17) 0.0369(19) 0.0315(19) 0.0046(15) 0.0019(14) -0.0042(14)
C3 0.0224(15) 0.0297(17) 0.0255(17) 0.0047(14) 0.0060(13) 0.0048(13)
C4 0.0230(16) 0.0304(17) 0.0304(18) 0.0026(14) 0.0086(14) 0.0006(13)
C5 0.0248(16) 0.0244(16) 0.0299(18) 0.0021(13) 0.0062(14) 0.0047(13)
C6 0.0296(18) 0.0328(19) 0.033(2) 0.0017(15) 0.0043(15) 0.0001(14)
C7 0.0274(17) 0.040(2) 0.049(2) -0.0022(18) 0.0028(15) -0.0052(16)
C8 0.034(2) 0.048(2) 0.051(2) 0.0056(19) 0.0147(18) -0.0131(17)
C9 0.0361(18) 0.048(2) 0.038(2) 0.0062(19) 0.0136(16) -0.0056(18)
C10 0.044(2) 0.037(2) 0.0291(19) -0.0022(15) 0.0135(16) 0.0038(16)
C11 0.097(4) 0.052(3) 0.041(2) 0.003(2) 0.036(2) 0.014(2)
C12 0.055(2) 0.052(3) 0.038(2) -0.0055(18) 0.0145(18) 0.0151(19)
C13 0.0340(18) 0.0303(18) 0.0256(17) 0.0061(13) 0.0047(14) 0.0031(14)
C14 0.055(2) 0.037(2) 0.042(2) 0.0012(17) 0.0021(19) 0.0134(18)
C15 0.036(2) 0.044(2) 0.045(2) 0.0086(18) -0.0048(17) 0.0058(17)
C16 0.0234(15) 0.0324(18) 0.0174(15) 0.0007(12) 0.0050(12) 0.0030(12)
C17 0.0241(15) 0.0313(17) 0.0248(16) 0.0039(14) 0.0077(12) -0.0012(14)
C18 0.0218(16) 0.0360(19) 0.0304(18) -0.0023(15) 0.0097(13) 0.0048(14)
C19 0.0293(17) 0.0287(18) 0.0333(19) -0.0033(14) 0.0098(14) 0.0065(14)
C20 0.0252(16) 0.0267(17) 0.0245(17) -0.0032(13) 0.0056(13) -0.0003(13)
C21 0.0191(15) 0.0337(18) 0.0258(17) -0.0007(14) 0.0076(13) 0.0030(13)
C22 0.0312(18) 0.043(2) 0.052(2) -0.0006(18) 0.0196(17) 0.0058(16)
F1 0.0275(15) 0.087(3) 0.126(3) -0.054(3) 0.0241(19) -0.0122(17)
F2 0.061(2) 0.148(4) 0.070(2) 0.017(2) 0.0463(18) 0.026(2)
F3 0.0445(18) 0.0420(17) 0.163(4) 0.010(2) 0.056(2) 0.0155(13)
F1' 0.024(8) 0.106(12) 0.070(8) 0.007(8) 0.018(7) 0.027(9)
F2' 0.027(9) 0.073(8) 0.108(12) -0.010(8) 0.042(9) -0.009(7)
F3' 0.033(8) 0.068(10) 0.080(9) -0.028(9) 0.026(8) 0.008(8)
C23 0.036(2) 0.0308(19) 0.050(2) -0.0016(17) 0.0142(18) 0.0007(16)
F4 0.0446(13) 0.0525(15) 0.0797(18) -0.0014(13) -0.0004(13) -0.0186(11)
F5 0.0509(13) 0.0272(11) 0.0770(17) 0.0111(11) 0.0186(12) 0.0031(9)
F6 0.0872(18) 0.0423(13) 0.095(2) -0.0007(13) 0.0698(16) -0.0081(13)
C24 0.0297(17) 0.0212(16) 0.0249(17) 0.0029(13) 0.0063(13) 0.0014(13)
C25 0.0308(17) 0.0290(17) 0.0291(18) 0.0044(14) 0.0077(14) 0.0043(14)
C26 0.042(2) 0.0315(18) 0.0260(18) 0.0055(15) 0.0055(15) 0.0015(15)
C27 0.053(2) 0.035(2) 0.0294(19) 0.0023(15) 0.0194(17) 0.0033(17)
C28 0.0396(19) 0.0306(18) 0.034(2) 0.0076(15) 0.0164(16) 0.0076(15)
C29 0.0311(17) 0.0284(17) 0.0248(17) 0.0048(14) 0.0064(14) 0.0051(14)
C30 0.060(3) 0.056(3) 0.027(2) 0.0038(19) 0.0065(19) 0.009(2)
F7 0.122(7) 0.086(5) 0.048(4) -0.011(4) -0.027(4) 0.067(5)
F8 0.081(6) 0.085(6) 0.085(7) 0.022(4) -0.037(5) -0.015(5)
F9 0.078(4) 0.164(9) 0.032(3) 0.023(5) 0.015(3) 0.026(6)
F7' 0.103(7) 0.110(8) 0.035(4) -0.028(5) -0.016(4) 0.032(6)
F8' 0.113(8) 0.072(5) 0.082(7) 0.050(5) -0.033(6) -0.006(5)
F9' 0.044(4) 0.174(11) 0.044(5) 0.028(7) -0.004(3) 0.004(7)
C31 0.055(3) 0.059(3) 0.045(2) 0.011(2) 0.028(2) 0.017(2)
F10 0.0699(17) 0.104(2) 0.0559(16) 0.0021(15) 0.0383(14) 0.0327(16)
F11 0.097(2) 0.117(3) 0.116(3) 0.067(2) 0.069(2) 0.077(2)
F12 0.0429(15) 0.140(3) 0.100(2) -0.034(2) 0.0300(15) 0.0002(17)
C32 0.041(2) 0.0315(19) 0.039(2) -0.0005(16) 0.0204(17) 0.0006(15)
C33 0.061(3) 0.054(3) 0.041(2) -0.011(2) 0.017(2) 0.002(2)
C34 0.114(5) 0.077(4) 0.037(3) 0.003(2) 0.027(3) 0.012(3)
C35 0.122(5) 0.059(3) 0.077(4) 0.002(3) 0.065(4) -0.014(3)
C36 0.071(3) 0.061(3) 0.084(4) -0.016(3) 0.051(3) -0.022(3)
C37 0.044(2) 0.044(2) 0.063(3) -0.007(2) 0.028(2) -0.0054(18)
C38 0.034(2) 0.124(5) 0.070(3) -0.003(3) 0.004(2) 0.003(3)
C39 0.061(3) 0.126(5) 0.057(3) -0.027(3) -0.002(2) 0.007(3)

loop_
_atom_type_symbol
_atom_type_description
_atom_type_scat_dispersion_real
_atom_type_scat_dispersion_imag
_atom_type_scat_source
C C 0.0033 0.0016 'International Tables Vol C Tables 4.2.6.8 and 6.1.1.4'
H H 0.0000 0.0000 'International Tables Vol C Tables 4.2.6.8 and 6.1.1.4'
Au Au -2.0133 8.8022 'International Tables Vol C Tables 4.2.6.8 and 6.1.1.4'
B B 0.0013 0.0007 'International Tables Vol C Tables 4.2.6.8 and 6.1.1.4'
F F 0.0171 0.0103 'International Tables Vol C Tables 4.2.6.8 and 6.1.1.4'
N N 0.0061 0.0033 'International Tables Vol C Tables 4.2.6.8 and 6.1.1.4'
P P 0.1023 0.0942 'International Tables Vol C Tables 4.2.6.8 and 6.1.1.4'

loop_
_geom_angle_atom_site_label_1
_geom_angle_atom_site_label_2
_geom_angle_atom_site_label_3
_geom_angle
_geom_angle_site_symmetry_1
_geom_angle_site_symmetry_3
_geom_angle_publ_flag
C1 Au1 C2 175.19(15) . . ?
C4 P1 C3 99.74(15) . . ?
C4 P1 C13 109.23(15) . . ?
C3 P1 C13 113.36(15) . . ?
C4 P1 C10 113.94(16) . . ?
C3 P1 C10 113.58(16) . . ?
C13 P1 C10 106.99(16) . . ?
C1 N1 C32 178.3(4) . . ?
C5 B1 C24 112.8(3) . . ?
C5 B1 C16 109.9(2) . . ?
C24 B1 C16 105.7(2) . . ?
C5 B1 C3 104.1(2) . . ?
C24 B1 C3 112.5(2) . . ?
C16 B1 C3 111.9(3) . . ?
N1 C1 Au1 172.8(3) . . ?
C3 C2 Au1 116.5(2) . . ?
C3 C2 H2A 108.2 . . ?
Au1 C2 H2A 108.2 . . ?
C3 C2 H2B 108.2 . . ?
Au1 C2 H2B 108.2 . . ?
H2A C2 H2B 107.3 . . ?
C2 C3 B1 122.3(3) . . ?
C2 C3 P1 113.3(2) . . ?
B1 C3 P1 104.6(2) . . ?
C2 C3 H3 105.0 . . ?
B1 C3 H3 105.0 . . ?
P1 C3 H3 105.0 . . ?
C9 C4 C5 123.2(3) . . ?
C9 C4 P1 126.7(3) . . ?
C5 C4 P1 110.0(2) . . ?
C6 C5 C4 115.5(3) . . ?
C6 C5 B1 127.6(3) . . ?
C4 C5 B1 116.7(3) . . ?
C7 C6 C5 121.7(3) . . ?
C7 C6 H6 119.1 . . ?
C5 C6 H6 119.1 . . ?
C8 C7 C6 120.9(3) . . ?
C8 C7 H7 119.6 . . ?
C6 C7 H7 119.6 . . ?
C7 C8 C9 119.8(3) . . ?
C7 C8 H8 120.1 . . ?
C9 C8 H8 120.1 . . ?
C8 C9 C4 118.8(3) . . ?
C8 C9 H9 120.6 . . ?
C4 C9 H9 120.6 . . ?
C12 C10 C11 111.0(3) . . ?
C12 C10 P1 111.7(2) . . ?
C11 C10 P1 112.3(3) . . ?
C12 C10 H10 107.2 . . ?
C11 C10 H10 107.2 . . ?
P1 C10 H10 107.2 . . ?
C10 C11 H11A 109.5 . . ?
C10 C11 H11B 109.5 . . ?
H11A C11 H11B 109.5 . . ?
C10 C11 H11C 109.5 . . ?
H11A C11 H11C 109.5 . . ?
H11B C11 H11C 109.5 . . ?
C10 C12 H12A 109.5 . . ?
C10 C12 H12B 109.5 . . ?
H12A C12 H12B 109.5 . . ?
C10 C12 H12C 109.5 . . ?
H12A C12 H12C 109.5 . . ?
H12B C12 H12C 109.5 . . ?
C14 C13 C15 111.2(3) . . ?
C14 C13 P1 111.5(2) . . ?
C15 C13 P1 111.1(2) . . ?
C14 C13 H13 107.6 . . ?
C15 C13 H13 107.6 . . ?
P1 C13 H13 107.6 . . ?
C13 C14 H14A 109.5 . . ?
C13 C14 H14B 109.5 . . ?
H14A C14 H14B 109.5 . . ?
C13 C14 H14C 109.5 . . ?
H14A C14 H14C 109.5 . . ?
H14B C14 H14C 109.5 . . ?
C13 C15 H15A 109.5 . . ?
C13 C15 H15B 109.5 . . ?
H15A C15 H15B 109.5 . . ?
C13 C15 H15C 109.5 . . ?
H15A C15 H15C 109.5 . . ?
H15B C15 H15C 109.5 . . ?
C17 C16 C21 115.4(3) . . ?
C17 C16 B1 124.8(3) . . ?
C21 C16 B1 119.8(3) . . ?
C18 C17 C16 122.5(3) . . ?
C18 C17 H17 118.8 . . ?
C16 C17 H17 118.8 . . ?
C19 C18 C17 120.9(3) . . ?
C19 C18 C22 120.1(3) . . ?
C17 C18 C22 118.9(3) . . ?
C18 C19 C20 118.0(3) . . ?
C18 C19 H19 121.0 . . ?
C20 C19 H19 121.0 . . ?
C21 C20 C19 120.4(3) . . ?
C21 C20 C23 119.0(3) . . ?
C19 C20 C23 120.6(3) . . ?
C20 C21 C16 122.7(3) . . ?
C20 C21 H21 118.6 . . ?
C16 C21 H21 118.6 . . ?
F1 C22 F3 107.7(4) . . ?
F1 C22 F2 106.6(4) . . ?
F3 C22 F2 103.0(4) . . ?
F3' C22 F2' 106.1(15) . . ?
F3' C22 F1' 106.7(15) . . ?
F2' C22 F1' 100.5(15) . . ?
F3' C22 C18 118.9(10) . . ?
F1 C22 C18 113.9(3) . . ?
F3 C22 C18 113.7(3) . . ?
F2 C22 C18 111.2(3) . . ?
F2' C22 C18 112.8(9) . . ?
F1' C22 C18 110.1(8) . . ?
F6 C23 F5 106.7(3) . . ?
F6 C23 F4 106.3(3) . . ?
F5 C23 F4 105.6(3) . . ?
F6 C23 C20 112.5(3) . . ?
F5 C23 C20 113.3(3) . . ?
F4 C23 C20 111.9(3) . . ?
C29 C24 C25 115.0(3) . . ?
C29 C24 B1 125.2(3) . . ?
C25 C24 B1 119.7(3) . . ?
C26 C25 C24 123.1(3) . . ?
C26 C25 H25 118.5 . . ?
C24 C25 H25 118.5 . . ?
C27 C26 C25 120.3(3) . . ?
C27 C26 C30 120.2(3) . . ?
C25 C26 C30 119.5(3) . . ?
C28 C27 C26 118.4(3) . . ?
C28 C27 H27 120.8 . . ?
C26 C27 H27 120.8 . . ?
C27 C28 C29 120.9(3) . . ?
C27 C28 C31 120.2(3) . . ?
C29 C28 C31 118.9(3) . . ?
C24 C29 C28 122.4(3) . . ?
C24 C29 H29 118.8 . . ?
C28 C29 H29 118.8 . . ?
F8' C30 F9' 109.6(8) . . ?
F9 C30 F8 106.4(7) . . ?
F9 C30 F7 104.5(6) . . ?
F8 C30 F7 102.2(7) . . ?
F8' C30 F7' 106.6(7) . . ?
F9' C30 F7' 104.2(7) . . ?
F8' C30 C26 111.5(6) . . ?
F9' C30 C26 113.3(6) . . ?
F9 C30 C26 114.6(5) . . ?
F8 C30 C26 113.6(6) . . ?
F7 C30 C26 114.3(4) . . ?
F7' C30 C26 111.1(5) . . ?
F11 C31 F10 106.9(4) . . ?
F11 C31 F12 104.8(4) . . ?
F10 C31 F12 106.0(3) . . ?
F11 C31 C28 112.1(3) . . ?
F10 C31 C28 113.9(4) . . ?
F12 C31 C28 112.5(3) . . ?
C33 C32 C37 124.6(4) . . ?
C33 C32 N1 117.9(3) . . ?
C37 C32 N1 117.5(3) . . ?
C32 C33 C34 115.6(4) . . ?
C32 C33 C39 121.4(4) . . ?
C34 C33 C39 123.0(5) . . ?
C35 C34 C33 120.9(5) . . ?
C35 C34 H34 119.5 . . ?
C33 C34 H34 119.5 . . ?
C36 C35 C34 121.5(5) . . ?
C36 C35 H35 119.2 . . ?
C34 C35 H35 119.2 . . ?
C35 C36 C37 120.9(5) . . ?
C35 C36 H36 119.5 . . ?
C37 C36 H36 119.5 . . ?
C36 C37 C32 116.3(4) . . ?
C36 C37 C38 122.8(4) . . ?
C32 C37 C38 120.8(4) . . ?
C37 C38 H38A 109.5 . . ?
C37 C38 H38B 109.5 . . ?
H38A C38 H38B 109.5 . . ?
C37 C38 H38C 109.5 . . ?
H38A C38 H38C 109.5 . . ?
H38B C38 H38C 109.5 . . ?
C33 C39 H39A 109.5 . . ?
C33 C39 H39B 109.5 . . ?
H39A C39 H39B 109.5 . . ?
C33 C39 H39C 109.5 . . ?
H39A C39 H39C 109.5 . . ?
H39B C39 H39C 109.5 . . ?

loop_
_geom_bond_atom_site_label_1
_geom_bond_atom_site_label_2
_geom_bond_distance
_geom_bond_site_symmetry_2
_geom_bond_publ_flag
Au1 C1 1.979(4) . ?
Au1 C2 2.049(3) . ?
P1 C4 1.787(3) . ?
P1 C3 1.810(3) . ?
P1 C13 1.824(3) . ?
P1 C10 1.836(3) . ?
N1 C1 1.140(5) . ?
N1 C32 1.396(4) . ?
B1 C5 1.636(5) . ?
B1 C24 1.638(5) . ?
B1 C16 1.641(5) . ?
B1 C3 1.688(5) . ?
C2 C3 1.544(4) . ?
C2 H2A 0.9900 . ?
C2 H2B 0.9900 . ?
C3 H3 1.0000 . ?
C4 C9 1.393(5) . ?
C4 C5 1.408(4) . ?
C5 C6 1.402(4) . ?
C6 C7 1.384(5) . ?
C6 H6 0.9500 . ?
C7 C8 1.380(5) . ?
C7 H7 0.9500 . ?
C8 C9 1.382(5) . ?
C8 H8 0.9500 . ?
C9 H9 0.9500 . ?
C10 C12 1.519(5) . ?
C10 C11 1.528(5) . ?
C10 H10 1.0000 . ?
C11 H11A 0.9800 . ?
C11 H11B 0.9800 . ?
C11 H11C 0.9800 . ?
C12 H12A 0.9800 . ?
C12 H12B 0.9800 . ?
C12 H12C 0.9800 . ?
C13 C14 1.523(5) . ?
C13 C15 1.532(5) . ?
C13 H13 1.0000 . ?
C14 H14A 0.9800 . ?
C14 H14B 0.9800 . ?
C14 H14C 0.9800 . ?
C15 H15A 0.9800 . ?
C15 H15B 0.9800 . ?
C15 H15C 0.9800 . ?
C16 C17 1.394(4) . ?
C16 C21 1.398(4) . ?
C17 C18 1.383(4) . ?
C17 H17 0.9500 . ?
C18 C19 1.380(5) . ?
C18 C22 1.491(4) . ?
C19 C20 1.390(4) . ?
C19 H19 0.9500 . ?
C20 C21 1.382(4) . ?
C20 C23 1.491(5) . ?
C21 H21 0.9500 . ?
C22 F3' 1.234(14) . ?
C22 F1 1.298(5) . ?
C22 F3 1.326(5) . ?
C22 F2 1.332(5) . ?
C22 F2' 1.341(15) . ?
C22 F1' 1.346(14) . ?
C23 F6 1.328(4) . ?
C23 F5 1.336(4) . ?
C23 F4 1.340(4) . ?
C24 C29 1.394(4) . ?
C24 C25 1.401(4) . ?
C25 C26 1.387(5) . ?
C25 H25 0.9500 . ?
C26 C27 1.380(5) . ?
C26 C30 1.495(5) . ?
C27 C28 1.377(5) . ?
C27 H27 0.9500 . ?
C28 C29 1.394(5) . ?
C28 C31 1.493(5) . ?
C29 H29 0.9500 . ?
C30 F8' 1.264(9) . ?
C30 F9' 1.284(10) . ?
C30 F9 1.301(8) . ?
C30 F8 1.311(10) . ?
C30 F7 1.328(8) . ?
C30 F7' 1.335(9) . ?
C31 F11 1.319(5) . ?
C31 F10 1.321(4) . ?
C31 F12 1.332(5) . ?
C32 C33 1.386(5) . ?
C32 C37 1.394(5) . ?
C33 C34 1.400(6) . ?
C33 C39 1.494(6) . ?
C34 C35 1.368(7) . ?
C34 H34 0.9500 . ?
C35 C36 1.359(7) . ?
C35 H35 0.9500 . ?
C36 C37 1.384(6) . ?
C36 H36 0.9500 . ?
C37 C38 1.490(6) . ?
C38 H38A 0.9800 . ?
C38 H38B 0.9800 . ?
C38 H38C 0.9800 . ?
C39 H39A 0.9800 . ?
C39 H39B 0.9800 . ?
C39 H39C 0.9800 . ?

loop_
_geom_torsion_atom_site_label_1
_geom_torsion_atom_site_label_2
_geom_torsion_atom_site_label_3
_geom_torsion_atom_site_label_4
_geom_torsion
_geom_torsion_site_symmetry_1
_geom_torsion_site_symmetry_2
_geom_torsion_site_symmetry_3
_geom_torsion_site_symmetry_4
_geom_torsion_publ_flag
Au1 C2 C3 B1 66.0(3) . . . . ?
Au1 C2 C3 P1 -167.36(15) . . . . ?
C5 B1 C3 C2 152.2(3) . . . . ?
C24 B1 C3 C2 -85.3(4) . . . . ?
C16 B1 C3 C2 33.5(4) . . . . ?
C5 B1 C3 P1 21.8(3) . . . . ?
C24 B1 C3 P1 144.3(2) . . . . ?
C16 B1 C3 P1 -96.9(3) . . . . ?
C4 P1 C3 C2 -153.5(2) . . . . ?
C13 P1 C3 C2 90.5(3) . . . . ?
C10 P1 C3 C2 -31.9(3) . . . . ?
C4 P1 C3 B1 -18.0(2) . . . . ?
C13 P1 C3 B1 -134.0(2) . . . . ?
C10 P1 C3 B1 103.6(2) . . . . ?
C3 P1 C4 C9 -169.0(3) . . . . ?
C13 P1 C4 C9 -49.9(4) . . . . ?
C10 P1 C4 C9 69.7(3) . . . . ?
C3 P1 C4 C5 7.8(3) . . . . ?
C13 P1 C4 C5 126.9(2) . . . . ?
C10 P1 C4 C5 -113.6(2) . . . . ?
C9 C4 C5 C6 -0.6(5) . . . . ?
P1 C4 C5 C6 -177.5(2) . . . . ?
C9 C4 C5 B1 -176.6(3) . . . . ?
P1 C4 C5 B1 6.5(3) . . . . ?
C24 B1 C5 C6 43.4(4) . . . . ?
C16 B1 C5 C6 -74.3(4) . . . . ?
C3 B1 C5 C6 165.7(3) . . . . ?
C24 B1 C5 C4 -141.2(3) . . . . ?
C16 B1 C5 C4 101.0(3) . . . . ?
C3 B1 C5 C4 -19.0(4) . . . . ?
C4 C5 C6 C7 -0.5(5) . . . . ?
B1 C5 C6 C7 174.9(3) . . . . ?
C5 C6 C7 C8 1.1(6) . . . . ?
C6 C7 C8 C9 -0.6(6) . . . . ?
C7 C8 C9 C4 -0.5(6) . . . . ?
C5 C4 C9 C8 1.1(5) . . . . ?
P1 C4 C9 C8 177.5(3) . . . . ?
C4 P1 C10 C12 53.2(3) . . . . ?
C3 P1 C10 C12 -60.1(3) . . . . ?
C13 P1 C10 C12 174.0(3) . . . . ?
C4 P1 C10 C11 -72.2(3) . . . . ?
C3 P1 C10 C11 174.4(3) . . . . ?
C13 P1 C10 C11 48.6(3) . . . . ?
C4 P1 C13 C14 -51.2(3) . . . . ?
C3 P1 C13 C14 59.1(3) . . . . ?
C10 P1 C13 C14 -175.0(3) . . . . ?
C4 P1 C13 C15 -175.7(2) . . . . ?
C3 P1 C13 C15 -65.5(3) . . . . ?
C10 P1 C13 C15 60.5(3) . . . . ?
C5 B1 C16 C17 -2.4(4) . . . . ?
C24 B1 C16 C17 -124.5(3) . . . . ?
C3 B1 C16 C17 112.8(3) . . . . ?
C5 B1 C16 C21 175.7(3) . . . . ?
C24 B1 C16 C21 53.6(4) . . . . ?
C3 B1 C16 C21 -69.1(4) . . . . ?
C21 C16 C17 C18 3.1(4) . . . . ?
B1 C16 C17 C18 -178.7(3) . . . . ?
C16 C17 C18 C19 -1.1(5) . . . . ?
C16 C17 C18 C22 178.6(3) . . . . ?
C17 C18 C19 C20 -0.9(5) . . . . ?
C22 C18 C19 C20 179.3(3) . . . . ?
C18 C19 C20 C21 0.7(5) . . . . ?
C18 C19 C20 C23 178.9(3) . . . . ?
C19 C20 C21 C16 1.5(5) . . . . ?
C23 C20 C21 C16 -176.7(3) . . . . ?
C17 C16 C21 C20 -3.4(4) . . . . ?
B1 C16 C21 C20 178.3(3) . . . . ?
C19 C18 C22 F3' 58.8(19) . . . . ?
C17 C18 C22 F3' -121.0(18) . . . . ?
C19 C18 C22 F1 -126.3(4) . . . . ?
C17 C18 C22 F1 54.0(5) . . . . ?
C19 C18 C22 F3 -2.4(5) . . . . ?
C17 C18 C22 F3 177.8(4) . . . . ?
C19 C18 C22 F2 113.3(4) . . . . ?
C17 C18 C22 F2 -66.5(5) . . . . ?
C19 C18 C22 F2' -176.1(15) . . . . ?
C17 C18 C22 F2' 4.2(15) . . . . ?
C19 C18 C22 F1' -64.7(15) . . . . ?
C17 C18 C22 F1' 115.5(15) . . . . ?
C21 C20 C23 F6 -43.6(4) . . . . ?
C19 C20 C23 F6 138.3(3) . . . . ?
C21 C20 C23 F5 -164.7(3) . . . . ?
C19 C20 C23 F5 17.1(5) . . . . ?
C21 C20 C23 F4 76.0(4) . . . . ?
C19 C20 C23 F4 -102.2(4) . . . . ?
C5 B1 C24 C29 106.8(3) . . . . ?
C16 B1 C24 C29 -133.0(3) . . . . ?
C3 B1 C24 C29 -10.7(4) . . . . ?
C5 B1 C24 C25 -75.9(4) . . . . ?
C16 B1 C24 C25 44.3(4) . . . . ?
C3 B1 C24 C25 166.6(3) . . . . ?
C29 C24 C25 C26 0.0(5) . . . . ?
B1 C24 C25 C26 -177.5(3) . . . . ?
C24 C25 C26 C27 0.7(5) . . . . ?
C24 C25 C26 C30 179.7(3) . . . . ?
C25 C26 C27 C28 -0.8(5) . . . . ?
C30 C26 C27 C28 -179.8(3) . . . . ?
C26 C27 C28 C29 0.2(5) . . . . ?
C26 C27 C28 C31 179.2(3) . . . . ?
C25 C24 C29 C28 -0.6(5) . . . . ?
B1 C24 C29 C28 176.7(3) . . . . ?
C27 C28 C29 C24 0.6(5) . . . . ?
C31 C28 C29 C24 -178.4(3) . . . . ?
C27 C26 C30 F8' 88.4(12) . . . . ?
C25 C26 C30 F8' -90.6(12) . . . . ?
C27 C26 C30 F9' -147.4(11) . . . . ?
C25 C26 C30 F9' 33.6(11) . . . . ?
C27 C26 C30 F9 12.8(10) . . . . ?
C25 C26 C30 F9 -166.2(10) . . . . ?
C27 C26 C30 F8 -109.8(9) . . . . ?
C25 C26 C30 F8 71.2(9) . . . . ?
C27 C26 C30 F7 133.3(10) . . . . ?
C25 C26 C30 F7 -45.7(10) . . . . ?
C27 C26 C30 F7' -30.4(10) . . . . ?
C25 C26 C30 F7' 150.6(10) . . . . ?
C27 C28 C31 F11 127.0(4) . . . . ?
C29 C28 C31 F11 -54.0(5) . . . . ?
C27 C28 C31 F10 5.5(6) . . . . ?
C29 C28 C31 F10 -175.5(3) . . . . ?
C27 C28 C31 F12 -115.1(4) . . . . ?
C29 C28 C31 F12 63.9(5) . . . . ?
C37 C32 C33 C34 -2.1(6) . . . . ?
N1 C32 C33 C34 -180.0(4) . . . . ?
C37 C32 C33 C39 178.9(4) . . . . ?
N1 C32 C33 C39 1.1(6) . . . . ?
C32 C33 C34 C35 -0.4(7) . . . . ?
C39 C33 C34 C35 178.6(5) . . . . ?
C33 C34 C35 C36 1.9(8) . . . . ?
C34 C35 C36 C37 -1.0(8) . . . . ?
C35 C36 C37 C32 -1.4(7) . . . . ?
C35 C36 C37 C38 177.1(5) . . . . ?
C33 C32 C37 C36 3.0(6) . . . . ?
N1 C32 C37 C36 -179.2(4) . . . . ?
C33 C32 C37 C38 -175.5(4) . . . . ?
N1 C32 C37 C38 2.3(6) . . . . ?
